data_7009899
loop_
_publ_author_name
'da Silva, Ana C.'
'Piotrowski, Holger'
'Mayer, Peter'
'Polborn, Kurt'
'Severin, Kay'

_publ_section_title
;
 Heterometallic bromo-bridged complexes with a Re(CO)3 fragment
;
_journal_issue 17
_journal_name_full 'Journal of the Chemical Society, Dalton Transactions'
_journal_page_first 2960
_journal_paper_doi 10.1039/b004262p
_journal_year 2000
_chemical_formula_moiety 'C9 H6 BR3 O3 Re Ru    2 C6 H6'
_chemical_formula_sum 'C21 H18 Br3 O3 Re Ru'
_chemical_formula_weight 845.35
_chemical_name_systematic
; 
 ? 
;
_space_group_IT_number 62
_symmetry_cell_setting orthorhombic
_symmetry_space_group_name_Hall '-P 2ac 2n'
_symmetry_space_group_name_H-M 'P n m a'
_atom_sites_solution_hydrogens geom
_atom_sites_solution_primary direct
_atom_sites_solution_secondary difmap
_audit_creation_method SHELXL
_cell_angle_alpha 90.00
_cell_angle_beta 90.00
_cell_angle_gamma 90.00
_cell_formula_units_Z 4
_cell_length_a 11.896(3)
_cell_length_b 11.297(3)
_cell_length_c 18.236(8)
_cell_measurement_reflns_used 25
_cell_measurement_temperature 293(2)
_cell_measurement_theta_max 18
_cell_measurement_theta_min 9
_cell_volume 2450.7(14)
_computing_cell_refinement CAD4(Nonius,_1977)
_computing_data_collection CAD4(Nonius,_1977)
_computing_data_reduction process_MOLEN(Fair,_1990)
_computing_molecular_graphics ZORTEP(Zsolnai,Huttner,_1994)
_computing_publication_material 'SHELXL-93 (Sheldrick, 1993)'
_computing_structure_refinement 'SHELXL-93 (Sheldrick, 1993)'
_computing_structure_solution 'SHELXS-86 (Sheldrick, 1990)'
_diffrn_ambient_temperature 293(2)
_diffrn_measurement_device Nonius_CAD4
_diffrn_measurement_method \o-scan
_diffrn_radiation_monochromator graphite
_diffrn_radiation_source 'fine-focus sealed tube'
_diffrn_radiation_type MoK\a
_diffrn_radiation_wavelength 0.71073
_diffrn_reflns_av_R_equivalents 0.0351
_diffrn_reflns_av_sigmaI/netI 0.0471
_diffrn_reflns_limit_h_max 13
_diffrn_reflns_limit_h_min -13
_diffrn_reflns_limit_k_max 12
_diffrn_reflns_limit_k_min -12
_diffrn_reflns_limit_l_max 20
_diffrn_reflns_limit_l_min -20
_diffrn_reflns_number 4056
_diffrn_reflns_theta_max 23.97
_diffrn_reflns_theta_min 2.73
_diffrn_standards_decay_% -5.5
_diffrn_standards_interval_time 7200
_diffrn_standards_number 3
_exptl_absorpt_coefficient_mu 10.461
_exptl_absorpt_correction_T_max 0.9928
_exptl_absorpt_correction_T_min 0.2702
_exptl_absorpt_correction_type semi-empirical
_exptl_crystal_colour orange
_exptl_crystal_density_diffrn 2.291
_exptl_crystal_description plate
_exptl_crystal_F_000 1568
_exptl_crystal_size_max 0.53
_exptl_crystal_size_mid 0.30
_exptl_crystal_size_min 0.07
_refine_diff_density_max 0.728
_refine_diff_density_min -0.791
_refine_diff_density_rms 0.146
_refine_ls_extinction_method none
_refine_ls_goodness_of_fit_all 1.203
_refine_ls_goodness_of_fit_obs 1.180
_refine_ls_hydrogen_treatment riding
_refine_ls_matrix_type full
_refine_ls_number_parameters 140
_refine_ls_number_reflns 2019
_refine_ls_number_restraints 4
_refine_ls_restrained_S_all 1.203
_refine_ls_restrained_S_obs 1.180
_refine_ls_R_factor_all 0.0713
_refine_ls_R_factor_obs 0.0405
_refine_ls_shift/esd_max -0.111
_refine_ls_shift/esd_mean 0.013
_refine_ls_structure_factor_coef Fsqd
_refine_ls_weighting_details 'w=1/[\s^2^(Fo^2^)+(0.0277P)^2^+3.0584P] where P=(Fo^2^+2Fc^2^)/3'
_refine_ls_weighting_scheme calc
_refine_ls_wR_factor_all 0.0840
_refine_ls_wR_factor_obs 0.0683
_reflns_number_observed 1428
_reflns_number_total 2019
_reflns_observed_criterion >2sigma(I)
_cod_data_source_file b004262p.txt
_cod_data_source_block severi25
_cod_depositor_comments
;
The following automatic conversions were performed:

'_refine_ls_weighting_scheme' value 'calc
w=1/[\s^2^(Fo^2^)+(0.0277P)^2^+3.0584P] where P=(Fo^2^+2Fc^2^)/3' was
changed to 'calc'. New tag '_refine_ls_weighting_details' was
created. The value of the new tag was set to
'w=1/[\s^2^(Fo^2^)+(0.0277P)^2^+3.0584P] where P=(Fo^2^+2Fc^2^)/3'.

Automatic conversion script
Id: cif_fix_values 3143 2015-03-26 13:38:13Z robertas 
;
_cod_original_cell_volume 2450.6(14)
_cod_original_sg_symbol_H-M Pnma
_cod_database_code 7009899

loop_
_symmetry_equiv_pos_as_xyz
'x, y, z'
'x+1/2, -y+1/2, -z+1/2'
'-x, y+1/2, -z'
'-x+1/2, -y, z+1/2'
'-x, -y, -z'
'-x-1/2, y-1/2, z-1/2'
'x, -y-1/2, z'
'x-1/2, y, -z-1/2'

loop_
_atom_site_aniso_label
_atom_site_aniso_U_11
_atom_site_aniso_U_22
_atom_site_aniso_U_33
_atom_site_aniso_U_23
_atom_site_aniso_U_13
_atom_site_aniso_U_12
Ru1 0.0598(7) 0.0553(7) 0.0366(6) 0.000 -0.0006(5) 0.000
Re1 0.0486(3) 0.0503(3) 0.0421(3) 0.000 -0.0058(3) 0.000
O1 0.082(8) 0.177(14) 0.058(8) 0.000 -0.003(6) 0.000
O2 0.114(7) 0.068(5) 0.100(6) 0.014(5) -0.024(5) 0.024(5)
Br1 0.0529(8) 0.1015(13) 0.0586(10) 0.000 0.0072(7) 0.000
Br2 0.0888(7) 0.0659(7) 0.0566(7) 0.0099(6) -0.0170(5) -0.0261(6)
C1 0.058(8) 0.088(11) 0.025(7) 0.000 -0.011(7) 0.000
C2 0.076(7) 0.066(7) 0.058(7) -0.010(6) -0.006(6) 0.002(6)
C3 0.126(10) 0.163(18) 0.042(7) -0.027(8) -0.006(7) 0.052(10)
C4 0.232(21) 0.070(10) 0.059(10) -0.017(8) -0.038(12) -0.003(12)
C5 0.106(9) 0.168(18) 0.035(6) 0.006(7) -0.023(6) -0.048(9)
C6 0.067(7) 0.098(10) 0.122(12) -0.023(8) -0.004(7) 0.018(6)
C7 0.103(10) 0.071(8) 0.104(12) -0.011(8) -0.050(9) 0.002(8)
C8 0.065(7) 0.157(15) 0.092(9) 0.033(9) -0.016(7) -0.041(8)
C9 0.128(20) 0.182(33) 0.238(36) 0.094(33) 0.048(21) 0.013(19)
C10 0.222(30) 0.218(35) 0.154(26) 0.109(24) -0.131(24) -0.152(27)
C11 0.369(55) 0.111(19) 0.083(17) -0.037(16) 0.056(21) -0.057(24)

loop_
_atom_site_label
_atom_site_type_symbol
_atom_site_fract_x
_atom_site_fract_y
_atom_site_fract_z
_atom_site_U_iso_or_equiv
_atom_site_thermal_displace_type
_atom_site_occupancy
_atom_site_calc_flag
_atom_site_refinement_flags
_atom_site_disorder_group
Ru1 Ru 0.90098(9) 0.2500 0.49693(6) 0.0506(3) Uani 1 d S .
Re1 Re 0.99239(4) 0.2500 0.67483(3) 0.0470(2) Uani 1 d S .
O1 O 0.8426(9) 0.2500 0.8100(7) 0.106(4) Uani 1 d S .
O2 O 1.1376(7) 0.0636(7) 0.7471(5) 0.094(3) Uani 1 d . .
Br1 Br 1.10193(12) 0.2500 0.54957(9) 0.0710(5) Uani 1 d S .
Br2 Br 0.86774(9) 0.10105(10) 0.60030(6) 0.0704(3) Uani 1 d . .
C1 C 0.8993(11) 0.2500 0.7555(7) 0.057(4) Uani 1 d S .
C2 C 1.0823(9) 0.1323(10) 0.7200(6) 0.067(3) Uani 1 d . .
C3 C 0.9489(12) 0.1902(14) 0.3906(6) 0.111(6) Uani 1 d . .
H3 H 1.0129(12) 0.1495(14) 0.3757(6) 0.133 Uiso 1 calc R .
C4 C 0.8559(16) 0.1284(13) 0.4122(7) 0.120(6) Uani 1 d . .
H4 H 0.8557(16) 0.0461(13) 0.4128(7) 0.144 Uiso 1 calc R .
C5 C 0.7627(11) 0.1918(13) 0.4329(6) 0.103(6) Uani 1 d . .
H5 H 0.6982(11) 0.1515(13) 0.4472(6) 0.123 Uiso 1 calc R .
C6 C 0.7181(10) 0.1908(11) 0.2262(7) 0.095(4) Uani 1 d D .
H6 H 0.7740(10) 0.1493(11) 0.2016(7) 0.115 Uiso 1 calc R .
C7 C 0.6379(10) 0.1332(11) 0.2615(7) 0.093(4) Uani 1 d D .
H7 H 0.6395(10) 0.0509(11) 0.2619(7) 0.111 Uiso 1 calc R .
C8 C 0.5556(10) 0.1882(12) 0.2964(7) 0.105(5) Uani 1 d D .
H8 H 0.4993(10) 0.1457(12) 0.3202(7) 0.125 Uiso 1 calc R .
C9 C 0.5821(29) -0.0742(35) 0.4967(40) 0.183(13) Uani 1 d D .
H9 H 0.6422(29) -0.1263(35) 0.4920(40) 0.219 Uiso 1 calc R .
C10 C 0.5755(47) -0.0048(52) 0.5537(28) 0.198(19) Uani 1 d D .
H10 H 0.6258(47) -0.0087(52) 0.5926(28) 0.238 Uiso 1 calc R .
C11 C 0.4925(67) 0.0705(28) 0.5516(21) 0.188(16) Uani 1 d D .
H11 H 0.4885(67) 0.1262(28) 0.5891(21) 0.225 Uiso 1 calc R .

loop_
_atom_type_symbol
_atom_type_description
_atom_type_scat_dispersion_real
_atom_type_scat_dispersion_imag
_atom_type_scat_source
C C 0.0033 0.0016 'International Tables Vol C Tables 4.2.6.8 and 6.1.1.4'
H H 0.0000 0.0000 'International Tables Vol C Tables 4.2.6.8 and 6.1.1.4'
Br Br -0.2901 2.4595 'International Tables Vol C Tables 4.2.6.8 and 6.1.1.4'
O O 0.0106 0.0060 'International Tables Vol C Tables 4.2.6.8 and 6.1.1.4'
Re Re -1.0185 7.2310 'International Tables Vol C Tables 4.2.6.8 and 6.1.1.4'
Ru Ru -1.2594 0.8363 'International Tables Vol C Tables 4.2.6.8 and 6.1.1.4'

loop_
_geom_angle_atom_site_label_1
_geom_angle_atom_site_label_2
_geom_angle_atom_site_label_3
_geom_angle
_geom_angle_site_symmetry_1
_geom_angle_site_symmetry_3
_geom_angle_publ_flag
C5 Ru1 C5 36.1(8) . 7_565 ?
C5 Ru1 C3 78.7(5) . 7_565 ?
C5 Ru1 C3 66.9(5) 7_565 7_565 ?
C5 Ru1 C3 66.9(5) . . ?
C5 Ru1 C3 78.7(5) 7_565 . ?
C3 Ru1 C3 37.0(9) 7_565 . ?
C5 Ru1 C4 37.6(5) . . ?
C5 Ru1 C4 66.8(6) 7_565 . ?
C3 Ru1 C4 67.2(6) 7_565 . ?
C3 Ru1 C4 37.3(5) . . ?
C5 Ru1 C4 66.8(6) . 7_565 ?
C5 Ru1 C4 37.6(5) 7_565 7_565 ?
C3 Ru1 C4 37.3(5) 7_565 7_565 ?
C3 Ru1 C4 67.2(6) . 7_565 ?
C4 Ru1 C4 80.0(8) . 7_565 ?
C5 Ru1 Br2 119.3(4) . 7_565 ?
C5 Ru1 Br2 94.7(3) 7_565 7_565 ?
C3 Ru1 Br2 120.2(4) 7_565 7_565 ?
C3 Ru1 Br2 157.0(4) . 7_565 ?
C4 Ru1 Br2 156.6(5) . 7_565 ?
C4 Ru1 Br2 94.1(4) 7_565 7_565 ?
C5 Ru1 Br2 94.7(3) . . ?
C5 Ru1 Br2 119.3(4) 7_565 . ?
C3 Ru1 Br2 157.0(4) 7_565 . ?
C3 Ru1 Br2 120.2(4) . . ?
C4 Ru1 Br2 94.1(4) . . ?
C4 Ru1 Br2 156.6(5) 7_565 . ?
Br2 Ru1 Br2 82.28(7) 7_565 . ?
C5 Ru1 Br1 157.6(4) . . ?
C5 Ru1 Br1 157.6(4) 7_565 . ?
C3 Ru1 Br1 95.2(4) 7_565 . ?
C3 Ru1 Br1 95.2(4) . . ?
C4 Ru1 Br1 120.2(5) . . ?
C4 Ru1 Br1 120.2(5) 7_565 . ?
Br2 Ru1 Br1 82.46(5) 7_565 . ?
Br2 Ru1 Br1 82.46(5) . . ?
C1 Re1 C2 89.6(4) . 7_565 ?
C1 Re1 C2 89.6(4) . . ?
C2 Re1 C2 89.1(6) 7_565 . ?
C1 Re1 Br2 94.2(3) . . ?
C2 Re1 Br2 174.1(3) 7_565 . ?
C2 Re1 Br2 95.4(3) . . ?
C1 Re1 Br2 94.2(3) . 7_565 ?
C2 Re1 Br2 95.4(3) 7_565 7_565 ?
C2 Re1 Br2 174.1(3) . 7_565 ?
Br2 Re1 Br2 79.83(6) . 7_565 ?
C1 Re1 Br1 172.7(4) . . ?
C2 Re1 Br1 95.6(3) 7_565 . ?
C2 Re1 Br1 95.6(3) . . ?
Br2 Re1 Br1 80.21(4) . . ?
Br2 Re1 Br1 80.21(4) 7_565 . ?
Ru1 Br1 Re1 82.18(5) . . ?
Ru1 Br2 Re1 82.67(5) . . ?
O1 C1 Re1 177.2(11) . . ?
O2 C2 Re1 178.7(10) . . ?
C3 C3 C4 120.7(9) 7_565 . ?
C3 C3 Ru1 71.5(4) 7_565 . ?
C4 C3 Ru1 71.5(8) . . ?
C3 C4 C5 117.9(15) . . ?
C3 C4 Ru1 71.1(8) . . ?
C5 C4 Ru1 70.7(8) . . ?
C5 C5 C4 121.4(9) 7_565 . ?
C5 C5 Ru1 71.9(4) 7_565 . ?
C4 C5 Ru1 71.8(8) . . ?
C7 C6 C6 119.5(8) . 7_565 ?
C6 C7 C8 122.6(13) . . ?
C7 C8 C8 118.0(8) . 7_565 ?
C11 C9 C10 119.9(20) 5_656 . ?
C9 C10 C11 114.5(22) . . ?
C9 C11 C10 125.4(19) 5_656 . ?

loop_
_geom_bond_atom_site_label_1
_geom_bond_atom_site_label_2
_geom_bond_distance
_geom_bond_site_symmetry_2
_geom_bond_publ_flag
Ru1 C5 2.122(11) . ?
Ru1 C5 2.122(11) 7_565 ?
Ru1 C3 2.131(12) 7_565 ?
Ru1 C3 2.131(12) . ?
Ru1 C4 2.136(13) . ?
Ru1 C4 2.136(13) 7_565 ?
Ru1 Br2 2.558(2) 7_565 ?
Ru1 Br2 2.558(2) . ?
Ru1 Br1 2.576(2) . ?
Re1 C1 1.840(14) . ?
Re1 C2 1.895(12) 7_565 ?
Re1 C2 1.895(11) . ?
Re1 Br2 2.6224(12) . ?
Re1 Br2 2.6224(12) 7_565 ?
Re1 Br1 2.630(2) . ?
O1 C1 1.20(2) . ?
O2 C2 1.130(12) . ?
C3 C3 1.35(3) 7_565 ?
C3 C4 1.37(2) . ?
C4 C5 1.37(2) . ?
C5 C5 1.32(3) 7_565 ?
C6 C7 1.321(11) . ?
C6 C6 1.34(2) 7_565 ?
C7 C8 1.322(11) . ?
C8 C8 1.40(3) 7_565 ?
C9 C11 1.25(3) 5_656 ?
C9 C10 1.304(13) . ?
C10 C11 1.304(13) . ?
C11 C9 1.25(3) 5_656 ?

loop_
_geom_torsion_atom_site_label_1
_geom_torsion_atom_site_label_2
_geom_torsion_atom_site_label_3
_geom_torsion_atom_site_label_4
_geom_torsion
_geom_torsion_site_symmetry_1
_geom_torsion_site_symmetry_2
_geom_torsion_site_symmetry_3
_geom_torsion_site_symmetry_4
_geom_torsion_publ_flag
C5 Ru1 Br1 Re1 -125.6(9) . . . . ?
C5 Ru1 Br1 Re1 125.6(9) 7_565 . . . ?
C3 Ru1 Br1 Re1 161.4(4) 7_565 . . . ?
C3 Ru1 Br1 Re1 -161.4(4) . . . . ?
C4 Ru1 Br1 Re1 -131.9(5) . . . . ?
C4 Ru1 Br1 Re1 131.9(5) 7_565 . . . ?
Br2 Ru1 Br1 Re1 41.58(3) 7_565 . . . ?
Br2 Ru1 Br1 Re1 -41.58(3) . . . . ?
C1 Re1 Br1 Ru1 0.000(1) . . . . ?
C2 Re1 Br1 Ru1 -135.2(3) 7_565 . . . ?
C2 Re1 Br1 Ru1 135.2(3) . . . . ?
Br2 Re1 Br1 Ru1 40.63(3) . . . . ?
Br2 Re1 Br1 Ru1 -40.63(3) 7_565 . . . ?
C5 Ru1 Br2 Re1 -160.7(4) . . . . ?
C5 Ru1 Br2 Re1 -132.8(4) 7_565 . . . ?
C3 Ru1 Br2 Re1 127.3(9) 7_565 . . . ?
C3 Ru1 Br2 Re1 133.3(4) . . . . ?
C4 Ru1 Br2 Re1 161.6(5) . . . . ?
C4 Ru1 Br2 Re1 -124.2(10) 7_565 . . . ?
Br2 Ru1 Br2 Re1 -41.69(5) 7_565 . . . ?
Br1 Ru1 Br2 Re1 41.66(3) . . . . ?
C1 Re1 Br2 Ru1 134.3(2) . . . . ?
C2 Re1 Br2 Ru1 4.4(31) 7_565 . . . ?
C2 Re1 Br2 Ru1 -135.7(3) . . . . ?
Br2 Re1 Br2 Ru1 40.78(5) 7_565 . . . ?
Br1 Re1 Br2 Ru1 -40.92(4) . . . . ?
C2 Re1 C1 O1 -44.6(3) 7_565 . . . ?
C2 Re1 C1 O1 44.6(3) . . . . ?
Br2 Re1 C1 O1 139.95(8) . . . . ?
Br2 Re1 C1 O1 -139.95(6) 7_565 . . . ?
Br1 Re1 C1 O1 180.00(6) . . . . ?
C1 Re1 C2 O2 -112.3(450) . . . . ?
C2 Re1 C2 O2 -22.7(453) 7_565 . . . ?
Br2 Re1 C2 O2 153.5(450) . . . . ?
Br2 Re1 C2 O2 117.6(437) 7_565 . . . ?
Br1 Re1 C2 O2 72.8(450) . . . . ?
C5 Ru1 C3 C3 102.3(5) . . . 7_565 ?
C5 Ru1 C3 C3 66.4(4) 7_565 . . 7_565 ?
C3 Ru1 C3 C3 0.000(4) 7_565 . . 7_565 ?
C4 Ru1 C3 C3 132.8(9) . . . 7_565 ?
C4 Ru1 C3 C3 28.9(5) 7_565 . . 7_565 ?
Br2 Ru1 C3 C3 -8.8(7) 7_565 . . 7_565 ?
Br2 Ru1 C3 C3 -176.1(4) . . . 7_565 ?
Br1 Ru1 C3 C3 -91.75(14) . . . 7_565 ?
C5 Ru1 C3 C4 -30.5(9) . . . . ?
C5 Ru1 C3 C4 -66.4(10) 7_565 . . . ?
C3 Ru1 C3 C4 -132.8(9) 7_565 . . . ?
C4 Ru1 C3 C4 0.0 . . . . ?
C4 Ru1 C3 C4 -104.0(13) 7_565 . . . ?
Br2 Ru1 C3 C4 -141.6(10) 7_565 . . . ?
Br2 Ru1 C3 C4 51.1(10) . . . . ?
Br1 Ru1 C3 C4 135.4(9) . . . . ?
C3 C3 C4 C5 0.8(16) 7_565 . . . ?
Ru1 C3 C4 C5 54.8(11) . . . . ?
C3 C3 C4 Ru1 -54.0(6) 7_565 . . . ?
Ru1 C3 C4 Ru1 0.0 . . . . ?
C5 Ru1 C4 C3 130.0(14) . . . . ?
C5 Ru1 C4 C3 102.2(10) 7_565 . . . ?
C3 Ru1 C4 C3 28.6(9) 7_565 . . . ?
C3 Ru1 C4 C3 0.0 . . . . ?
C4 Ru1 C4 C3 65.3(11) 7_565 . . . ?
Br2 Ru1 C4 C3 142.4(9) 7_565 . . . ?
Br2 Ru1 C4 C3 -137.6(9) . . . . ?
Br1 Ru1 C4 C3 -53.9(10) . . . . ?
C5 Ru1 C4 C5 0.000(3) . . . . ?
C5 Ru1 C4 C5 -27.9(8) 7_565 . . . ?
C3 Ru1 C4 C5 -101.4(10) 7_565 . . . ?
C3 Ru1 C4 C5 -130.0(14) . . . . ?
C4 Ru1 C4 C5 -64.7(11) 7_565 . . . ?
Br2 Ru1 C4 C5 12.4(17) 7_565 . . . ?
Br2 Ru1 C4 C5 92.4(8) . . . . ?
Br1 Ru1 C4 C5 176.0(7) . . . . ?
C3 C4 C5 C5 -0.8(16) . . . 7_565 ?
Ru1 C4 C5 C5 54.3(5) . . . 7_565 ?
C3 C4 C5 Ru1 -55.0(12) . . . . ?
Ru1 C4 C5 Ru1 0.000(2) . . . . ?
C5 Ru1 C5 C5 0.000(2) 7_565 . . 7_565 ?
C3 Ru1 C5 C5 -66.1(5) 7_565 . . 7_565 ?
C3 Ru1 C5 C5 -102.9(5) . . . 7_565 ?
C4 Ru1 C5 C5 -133.2(9) . . . 7_565 ?
C4 Ru1 C5 C5 -28.9(5) 7_565 . . 7_565 ?
Br2 Ru1 C5 C5 52.4(2) 7_565 . . 7_565 ?
Br2 Ru1 C5 C5 136.15(15) . . . 7_565 ?
Br1 Ru1 C5 C5 -142.2(9) . . . 7_565 ?
C5 Ru1 C5 C4 133.2(9) 7_565 . . . ?
C3 Ru1 C5 C4 67.1(10) 7_565 . . . ?
C3 Ru1 C5 C4 30.3(9) . . . . ?
C4 Ru1 C5 C4 0.000(3) . . . . ?
C4 Ru1 C5 C4 104.3(13) 7_565 . . . ?
Br2 Ru1 C5 C4 -174.4(8) 7_565 . . . ?
Br2 Ru1 C5 C4 -90.6(9) . . . . ?
Br1 Ru1 C5 C4 -9.0(15) . . . . ?
C6 C6 C7 C8 1.1(16) 7_565 . . . ?
C6 C7 C8 C8 -1.1(15) . . . 7_565 ?
C11 C9 C10 C11 -5.0(49) 5_656 . . . ?
C9 C10 C11 C9 5.4(52) . . . 5_656 ?
